data_7711773
loop_
_publ_author_name
'Filzah Ghazali, Nurul'
'Vignesh, Kuduva R.'
'Phonsri, Wasinee'
'Murray, Keith S.'
'Junk, Peter Courtney'
'Deacon, Glen B.'
'Turner, David Roger'

_publ_section_title
;
 Efficient synthetic route to heterobimetallic trinuclear complexes
 [Ln-Mn-Ln] and their single molecule magnetic properties
;
_journal_name_full 'Dalton Transactions'
_journal_paper_doi 10.1039/D2DT02616C
_journal_year 2022
_chemical_formula_moiety 'C72 H40 Cl8 Mn N8 O8 Yb2, C H Cl3'
_chemical_formula_sum 'C73 H41 Cl11 Mn N8 O8 Yb2'
_chemical_formula_weight 1949.11
_space_group_crystal_system triclinic
_space_group_IT_number 2
_space_group_name_Hall '-P 1'
_space_group_name_H-M_alt 'P -1'
_atom_sites_solution_hydrogens geom
_atom_sites_solution_primary dual
_audit_creation_date 2022-06-08
_audit_creation_method
;
Olex2 1.2
(compiled 2018.05.29 svn.r3508 for OlexSys, GUI svn.r5506)
;
_audit_update_record
;
2022-08-01 deposited with the CCDC.	2022-11-14 downloaded from the CCDC.
;
_cell_angle_alpha 101.43(3)
_cell_angle_beta 109.71(3)
_cell_angle_gamma 99.18(3)
_cell_formula_units_Z 1
_cell_length_a 11.983(2)
_cell_length_b 12.570(3)
_cell_length_c 13.523(3)
_cell_measurement_reflns_used 37561
_cell_measurement_temperature 100(2)
_cell_measurement_theta_max 26.375
_cell_measurement_theta_min 1.662
_cell_volume 1822.1(9)
_computing_cell_refinement 'XDS (Kabsch, 1993)'
_computing_data_collection 'BluIce (McPhillips, 2002)'
_computing_data_reduction 'XDS (Kabsch, 1993)'
_computing_molecular_graphics 'Olex2 (Dolomanov et al., 2009)'
_computing_publication_material 'Olex2 (Dolomanov et al., 2009)'
_computing_structure_refinement 'ShelXL (Sheldrick, 2015)'
_computing_structure_solution 'SHELXT 2014/5 (Sheldrick, 2014)'
_diffrn_ambient_temperature 100(2)
_diffrn_measured_fraction_theta_full 0.980
_diffrn_measured_fraction_theta_max 0.975
_diffrn_measurement_device_type 'ADSC Quantum 210r'
_diffrn_measurement_method '\w scan'
_diffrn_radiation_monochromator 'double silicon'
_diffrn_radiation_type synchrotron
_diffrn_radiation_wavelength 0.7108
_diffrn_reflns_av_R_equivalents 0.0415
_diffrn_reflns_av_unetI/netI 0.0253
_diffrn_reflns_Laue_measured_fraction_full 0.980
_diffrn_reflns_Laue_measured_fraction_max 0.975
_diffrn_reflns_limit_h_max 14
_diffrn_reflns_limit_h_min -14
_diffrn_reflns_limit_k_max 15
_diffrn_reflns_limit_k_min -15
_diffrn_reflns_limit_l_max 16
_diffrn_reflns_limit_l_min -16
_diffrn_reflns_number 37561
_diffrn_reflns_point_group_measured_fraction_full 0.980
_diffrn_reflns_point_group_measured_fraction_max 0.975
_diffrn_reflns_theta_full 25.244
_diffrn_reflns_theta_max 26.375
_diffrn_reflns_theta_min 1.662
_diffrn_source 'MX1 Beamline, Australian Synchrotron'
_diffrn_standards_number 0
_exptl_absorpt_coefficient_mu 3.181
_exptl_absorpt_correction_T_max 'not provided by XDS'
_exptl_absorpt_correction_T_min 'not provided by XDS'
_exptl_absorpt_correction_type multi-scan
_exptl_absorpt_process_details 'XDS(Kabsch, 1993)'
_exptl_crystal_colour yellow
_exptl_crystal_density_diffrn 1.776
_exptl_crystal_description block
_exptl_crystal_F_000 951
_exptl_crystal_size_max 0.2
_exptl_crystal_size_mid 0.1
_exptl_crystal_size_min 0.1
_refine_diff_density_max 1.681
_refine_diff_density_min -1.620
_refine_diff_density_rms 0.131
_refine_ls_extinction_method none
_refine_ls_goodness_of_fit_ref 1.092
_refine_ls_hydrogen_treatment constr
_refine_ls_matrix_type full
_refine_ls_number_parameters 484
_refine_ls_number_reflns 7247
_refine_ls_number_restraints 0
_refine_ls_restrained_S_all 1.092
_refine_ls_R_factor_all 0.0311
_refine_ls_R_factor_gt 0.0306
_refine_ls_shift/su_max 0.001
_refine_ls_shift/su_mean 0.000
_refine_ls_structure_factor_coef Fsqd
_refine_ls_weighting_details 'w=1/[\s^2^(Fo^2^)+(0.0431P)^2^+6.3282P] where P=(Fo^2^+2Fc^2^)/3'
_refine_ls_weighting_scheme calc
_refine_ls_wR_factor_gt 0.0854
_refine_ls_wR_factor_ref 0.0857
_reflns_Friedel_coverage 0.000
_reflns_number_gt 7068
_reflns_number_total 7247
_reflns_threshold_expression 'I > 2\s(I)'
_cod_data_source_file d2dt02616c2.cif
_cod_data_source_block 2Yb
_cod_original_cell_volume 1822.1(7)
_cod_database_code 7711773
_shelx_shelxl_version_number 2018/3
_shelx_space_group_comment
;
The symmetry employed for this shelxl refinement is uniquely defined
by the following loop, which should always be used as a source of
symmetry information in preference to the above space-group names.
They are only intended as comments.
;
_shelx_estimated_absorpt_t_max 0.742
_shelx_estimated_absorpt_t_min 0.569
_olex2_refinement_description
;
1. Fixed Uiso
 At 1.2 times of:
  All C(H) groups
2. Others
 Fixed Sof: Cl5(0.5) Cl6A(0.5) Cl7A(0.5) C37(0.5) H37(0.5)
3.a Ternary CH refined with riding coordinates:
 C37(H37)
3.b Aromatic/amide H refined with riding coordinates:
 C1(H1), C2(H2), C3(H3), C6(H6), C7(H7), C10(H10), C11(H11), C12(H12),
 C15(H15), C16(H16), C19(H19), C20(H20), C21(H21), C24(H24), C25(H25), C28(H28),
  C29(H29), C30(H30), C33(H33), C34(H34)
;
_olex2_submission_special_instructions 'No special instructions were received'

loop_
_space_group_symop_operation_xyz
'x, y, z'
'-x, -y, -z'

loop_
_atom_site_label
_atom_site_type_symbol
_atom_site_fract_x
_atom_site_fract_y
_atom_site_fract_z
_atom_site_U_iso_or_equiv
_atom_site_adp_type
_atom_site_occupancy
_atom_site_site_symmetry_order
_atom_site_calc_flag
_atom_site_refinement_flags_posn
_atom_site_refinement_flags_adp
_atom_site_refinement_flags_occupancy
_atom_site_disorder_assembly
_atom_site_disorder_group
Yb1 Yb 0.17557(2) 0.67660(2) 0.22994(2) 0.01782(7) Uani 1 1 d . . . . .
Mn1 Mn 0.000000 0.500000 0.000000 0.01846(16) Uani 1 2 d S T P . .
Cl1 Cl -0.26908(10) 0.32916(10) 0.37433(10) 0.0360(2) Uani 1 1 d . . . . .
Cl2 Cl -0.18154(10) 1.05857(9) 0.01121(10) 0.0360(2) Uani 1 1 d . . . . .
Cl3 Cl 0.75313(9) 0.68323(9) 0.64995(8) 0.0292(2) Uani 1 1 d . . . . .
Cl4 Cl 0.55854(16) 0.76286(15) -0.08439(14) 0.0715(6) Uani 1 1 d . . . . .
Cl5 Cl 0.7640(4) 0.8022(4) 0.2119(4) 0.0787(11) Uani 0.5 1 d . . . A .
Cl6A Cl 0.6806(4) 0.8352(5) 0.3862(3) 0.0868(14) Uani 0.5 1 d . . . A 1
Cl7A Cl 0.7928(3) 1.0276(4) 0.3433(4) 0.0771(10) Uani 0.5 1 d . . . A 1
O1 O 0.0639(2) 0.4933(2) 0.1713(2) 0.0213(5) Uani 1 1 d . . . . .
O2 O 0.0087(3) 0.6660(2) 0.0820(2) 0.0260(6) Uani 1 1 d . . . . .
O3 O 0.2977(2) 0.7879(2) 0.3939(2) 0.0226(6) Uani 1 1 d . . . . .
O4 O 0.1964(2) 0.5733(2) 0.0780(2) 0.0221(6) Uani 1 1 d . . . . .
N1 N 0.0455(3) 0.6370(3) 0.3349(3) 0.0242(7) Uani 1 1 d . . . . .
N2 N 0.1020(3) 0.8529(3) 0.2418(3) 0.0221(7) Uani 1 1 d . . . . .
N3 N 0.3553(3) 0.6048(3) 0.3086(3) 0.0210(6) Uani 1 1 d . . . . .
N4 N 0.3207(3) 0.7863(3) 0.1711(3) 0.0216(7) Uani 1 1 d . . . . .
C1 C 0.0385(4) 0.7098(4) 0.4170(4) 0.0289(9) Uani 1 1 d . . . . .
H1 H 0.086133 0.782754 0.439184 0.035 Uiso 1 1 calc R . . . .
C2 C -0.0381(4) 0.6810(4) 0.4719(4) 0.0316(9) Uani 1 1 d . . . . .
H2 H -0.041578 0.734817 0.528169 0.038 Uiso 1 1 calc R . . . .
C3 C -0.1072(4) 0.5739(4) 0.4422(4) 0.0307(9) Uani 1 1 d . . . . .
H3 H -0.156900 0.554202 0.478949 0.037 Uiso 1 1 calc R . . . .
C4 C -0.1028(4) 0.4928(4) 0.3548(3) 0.0251(8) Uani 1 1 d . . . . .
C5 C -0.1691(4) 0.3790(4) 0.3154(4) 0.0281(9) Uani 1 1 d . . . . .
C6 C -0.1552(4) 0.3068(4) 0.2333(4) 0.0297(9) Uani 1 1 d . . . . .
H6 H -0.199103 0.232365 0.209335 0.036 Uiso 1 1 calc R . . . .
C7 C -0.0754(4) 0.3436(4) 0.1844(4) 0.0281(9) Uani 1 1 d . . . . .
H7 H -0.066370 0.292719 0.129219 0.034 Uiso 1 1 calc R . . . .
C8 C -0.0101(4) 0.4538(3) 0.2165(3) 0.0213(8) Uani 1 1 d . . . . .
C9 C -0.0231(4) 0.5292(3) 0.3038(3) 0.0221(8) Uani 1 1 d . . . . .
C10 C 0.1461(4) 0.9442(4) 0.3251(3) 0.0261(8) Uani 1 1 d . . . . .
H10 H 0.206376 0.943265 0.389585 0.031 Uiso 1 1 calc R . . . .
C11 C 0.1051(4) 1.0428(4) 0.3195(4) 0.0292(9) Uani 1 1 d . . . . .
H11 H 0.137179 1.104833 0.379991 0.035 Uiso 1 1 calc R . . . .
C12 C 0.0178(4) 1.0469(4) 0.2247(4) 0.0286(9) Uani 1 1 d . . . . .
H12 H -0.008429 1.112101 0.219973 0.034 Uiso 1 1 calc R . . . .
C13 C -0.0318(4) 0.9514(3) 0.1343(3) 0.0242(8) Uani 1 1 d . . . . .
C14 C -0.1209(4) 0.9440(3) 0.0315(4) 0.0257(8) Uani 1 1 d . . . . .
C15 C -0.1609(4) 0.8486(4) -0.0526(3) 0.0256(8) Uani 1 1 d . . . . .
H15 H -0.216876 0.847311 -0.120354 0.031 Uiso 1 1 calc R . . . .
C16 C -0.1184(4) 0.7524(3) -0.0381(3) 0.0244(8) Uani 1 1 d . . . . .
H16 H -0.147633 0.687802 -0.095879 0.029 Uiso 1 1 calc R . . . .
C17 C -0.0339(4) 0.7532(3) 0.0609(3) 0.0224(8) Uani 1 1 d . . . . .
C18 C 0.0133(3) 0.8550(3) 0.1472(3) 0.0212(8) Uani 1 1 d . . . . .
C19 C 0.3834(4) 0.5145(3) 0.2638(3) 0.0244(8) Uani 1 1 d . . . . .
H19 H 0.331333 0.471780 0.193899 0.029 Uiso 1 1 calc R . . . .
C20 C 0.4887(4) 0.4806(4) 0.3175(3) 0.0256(8) Uani 1 1 d . . . . .
H20 H 0.504884 0.416221 0.283709 0.031 Uiso 1 1 calc R . . . .
C21 C 0.5673(4) 0.5431(4) 0.4199(3) 0.0253(8) Uani 1 1 d . . . . .
H21 H 0.636388 0.520626 0.456593 0.030 Uiso 1 1 calc R . . . .
C22 C 0.5428(3) 0.6417(3) 0.4693(3) 0.0219(8) Uani 1 1 d . . . . .
C23 C 0.6182(4) 0.7152(4) 0.5738(3) 0.0243(8) Uani 1 1 d . . . . .
C24 C 0.5861(4) 0.8089(4) 0.6151(3) 0.0269(9) Uani 1 1 d . . . . .
H24 H 0.636289 0.855323 0.684042 0.032 Uiso 1 1 calc R . . . .
C25 C 0.4782(4) 0.8364(3) 0.5551(3) 0.0247(8) Uani 1 1 d . . . . .
H25 H 0.459453 0.901350 0.584392 0.030 Uiso 1 1 calc R . . . .
C26 C 0.3995(4) 0.7678(3) 0.4528(3) 0.0219(8) Uani 1 1 d . . . . .
C27 C 0.4340(3) 0.6699(3) 0.4106(3) 0.0200(7) Uani 1 1 d . . . . .
C28 C 0.3815(4) 0.8922(4) 0.2170(3) 0.0272(9) Uani 1 1 d . . . . .
H28 H 0.366889 0.932039 0.275118 0.033 Uiso 1 1 calc R . . . .
C29 C 0.4671(4) 0.9480(4) 0.1829(4) 0.0323(9) Uani 1 1 d . . . . .
H29 H 0.506194 1.023148 0.216919 0.039 Uiso 1 1 calc R . . . .
C30 C 0.4923(4) 0.8904(4) 0.0988(4) 0.0348(10) Uani 1 1 d . . . . .
H30 H 0.548365 0.926066 0.074865 0.042 Uiso 1 1 calc R . . . .
C31 C 0.4318(4) 0.7761(4) 0.0491(4) 0.0303(9) Uani 1 1 d . . . . .
C32 C 0.4524(4) 0.7052(5) -0.0356(4) 0.0390(11) Uani 1 1 d . . . . .
C33 C 0.3931(4) 0.5949(4) -0.0769(4) 0.0375(11) Uani 1 1 d . . . . .
H33 H 0.410247 0.550476 -0.130954 0.045 Uiso 1 1 calc R . . . .
C34 C 0.3059(4) 0.5466(4) -0.0393(4) 0.0317(9) Uani 1 1 d . . . . .
H34 H 0.267117 0.470830 -0.067891 0.038 Uiso 1 1 calc R . . . .
C35 C 0.2783(3) 0.6125(3) 0.0404(3) 0.0223(8) Uani 1 1 d . . . . .
C36 C 0.3449(4) 0.7269(4) 0.0870(3) 0.0229(8) Uani 1 1 d . . . . .
C37 C 0.7899(10) 0.8807(11) 0.3335(11) 0.051(3) Uani 0.5 1 d . . . . .
H37 H 0.869757 0.876966 0.383007 0.062 Uiso 0.5 1 calc R . . A .

loop_
_atom_site_aniso_label
_atom_site_aniso_U_11
_atom_site_aniso_U_22
_atom_site_aniso_U_33
_atom_site_aniso_U_23
_atom_site_aniso_U_13
_atom_site_aniso_U_12
Yb1 0.01712(9) 0.01496(10) 0.01666(9) 0.00050(6) 0.00260(6) 0.00435(6)
Mn1 0.0190(4) 0.0146(4) 0.0166(4) 0.0005(3) 0.0027(3) 0.0036(3)
Cl1 0.0317(5) 0.0392(6) 0.0483(6) 0.0209(5) 0.0224(5) 0.0120(5)
Cl2 0.0342(6) 0.0224(5) 0.0441(6) 0.0102(4) 0.0026(5) 0.0130(4)
Cl3 0.0237(5) 0.0276(5) 0.0274(5) 0.0055(4) -0.0001(4) 0.0064(4)
Cl4 0.0633(9) 0.0705(11) 0.0661(10) -0.0213(8) 0.0492(8) -0.0277(8)
Cl5 0.075(2) 0.079(3) 0.103(3) 0.024(2) 0.057(2) 0.023(2)
Cl6A 0.068(2) 0.130(4) 0.073(2) 0.063(3) 0.0297(19) 0.004(2)
Cl7A 0.0566(19) 0.082(3) 0.079(2) 0.007(2) 0.0267(18) -0.0013(18)
O1 0.0224(13) 0.0165(14) 0.0221(13) 0.0032(10) 0.0073(11) 0.0026(10)
O2 0.0274(15) 0.0167(14) 0.0248(14) 0.0008(11) -0.0002(12) 0.0090(11)
O3 0.0216(13) 0.0210(14) 0.0184(13) -0.0006(11) 0.0022(11) 0.0064(11)
O4 0.0204(13) 0.0202(14) 0.0203(13) -0.0001(10) 0.0057(11) 0.0021(11)
N1 0.0244(17) 0.0243(18) 0.0213(16) 0.0031(13) 0.0067(13) 0.0078(14)
N2 0.0207(15) 0.0174(17) 0.0227(16) 0.0005(13) 0.0042(13) 0.0050(13)
N3 0.0213(15) 0.0170(16) 0.0201(15) 0.0021(12) 0.0044(13) 0.0036(13)
N4 0.0209(16) 0.0209(17) 0.0191(15) 0.0036(13) 0.0042(13) 0.0047(13)
C1 0.029(2) 0.026(2) 0.028(2) 0.0028(17) 0.0083(17) 0.0074(17)
C2 0.033(2) 0.036(3) 0.027(2) 0.0020(18) 0.0135(18) 0.0141(19)
C3 0.026(2) 0.041(3) 0.031(2) 0.0123(19) 0.0137(18) 0.0138(19)
C4 0.0215(19) 0.029(2) 0.026(2) 0.0102(17) 0.0067(16) 0.0106(16)
C5 0.0225(19) 0.031(2) 0.035(2) 0.0154(18) 0.0113(17) 0.0068(17)
C6 0.028(2) 0.023(2) 0.037(2) 0.0110(18) 0.0109(18) 0.0040(17)
C7 0.032(2) 0.019(2) 0.032(2) 0.0049(17) 0.0124(18) 0.0074(17)
C8 0.0206(18) 0.022(2) 0.0201(18) 0.0072(15) 0.0048(15) 0.0071(15)
C9 0.0196(18) 0.024(2) 0.0213(18) 0.0067(15) 0.0048(15) 0.0078(15)
C10 0.026(2) 0.023(2) 0.0237(19) 0.0015(16) 0.0046(16) 0.0077(16)
C11 0.030(2) 0.018(2) 0.030(2) -0.0023(16) 0.0057(17) 0.0052(16)
C12 0.029(2) 0.016(2) 0.037(2) 0.0025(17) 0.0095(18) 0.0066(16)
C13 0.0214(18) 0.019(2) 0.030(2) 0.0052(16) 0.0084(16) 0.0055(15)
C14 0.0225(19) 0.020(2) 0.034(2) 0.0106(17) 0.0064(17) 0.0088(15)
C15 0.0209(18) 0.025(2) 0.027(2) 0.0083(16) 0.0026(16) 0.0066(16)
C16 0.0214(18) 0.021(2) 0.0229(19) 0.0016(15) 0.0013(15) 0.0044(15)
C17 0.0203(18) 0.019(2) 0.0243(19) 0.0040(15) 0.0047(15) 0.0049(15)
C18 0.0182(17) 0.0175(19) 0.0252(19) 0.0034(15) 0.0061(15) 0.0046(14)
C19 0.026(2) 0.019(2) 0.0223(19) 0.0003(15) 0.0053(16) 0.0037(15)
C20 0.028(2) 0.021(2) 0.027(2) 0.0035(16) 0.0102(17) 0.0088(16)
C21 0.0201(18) 0.024(2) 0.031(2) 0.0077(17) 0.0076(16) 0.0075(16)
C22 0.0181(17) 0.022(2) 0.0218(18) 0.0062(15) 0.0038(15) 0.0032(15)
C23 0.0184(18) 0.025(2) 0.0224(19) 0.0052(16) 0.0000(15) 0.0046(15)
C24 0.026(2) 0.025(2) 0.0198(19) 0.0002(16) 0.0022(16) 0.0021(16)
C25 0.026(2) 0.019(2) 0.0245(19) -0.0001(15) 0.0077(16) 0.0056(15)
C26 0.0212(18) 0.022(2) 0.0201(18) 0.0043(15) 0.0070(15) 0.0042(15)
C27 0.0200(18) 0.0158(19) 0.0197(18) 0.0029(14) 0.0043(14) 0.0020(14)
C28 0.027(2) 0.022(2) 0.025(2) -0.0013(16) 0.0056(16) 0.0034(16)
C29 0.029(2) 0.025(2) 0.035(2) 0.0039(18) 0.0076(18) -0.0018(17)
C30 0.028(2) 0.035(3) 0.035(2) 0.0071(19) 0.0098(19) -0.0022(19)
C31 0.024(2) 0.036(3) 0.025(2) 0.0022(18) 0.0085(17) 0.0016(18)
C32 0.028(2) 0.047(3) 0.036(2) -0.002(2) 0.019(2) -0.005(2)
C33 0.030(2) 0.043(3) 0.033(2) -0.007(2) 0.0166(19) 0.004(2)
C34 0.027(2) 0.031(2) 0.031(2) -0.0026(18) 0.0116(18) 0.0030(18)
C35 0.0181(17) 0.024(2) 0.0196(18) 0.0025(15) 0.0033(14) 0.0050(15)
C36 0.0187(18) 0.026(2) 0.0220(18) 0.0046(15) 0.0059(15) 0.0059(15)
C37 0.042(6) 0.071(8) 0.069(8) 0.054(7) 0.032(6) 0.022(6)

loop_
_atom_type_symbol
_atom_type_description
_atom_type_scat_dispersion_real
_atom_type_scat_dispersion_imag
_atom_type_scat_source
C C 0.0035 0.0016 'International Tables Vol C Tables 4.2.6.8 and 6.1.1.4'
H H 0.0000 0.0000 'International Tables Vol C Tables 4.2.6.8 and 6.1.1.4'
Cl Cl 0.1488 0.1603 'International Tables Vol C Tables 4.2.6.8 and 6.1.1.4'
Mn Mn 0.3478 0.7328 'International Tables Vol C Tables 4.2.6.8 and 6.1.1.4'
N N 0.0065 0.0032 'International Tables Vol C Tables 4.2.6.8 and 6.1.1.4'
O O 0.0116 0.0061 'International Tables Vol C Tables 4.2.6.8 and 6.1.1.4'
Yb Yb -0.2103 5.8004 'International Tables Vol C Tables 4.2.6.8 and 6.1.1.4'

loop_
_geom_angle_atom_site_label_1
_geom_angle_atom_site_label_2
_geom_angle_atom_site_label_3
_geom_angle
_geom_angle_site_symmetry_1
_geom_angle_site_symmetry_3
_geom_angle_publ_flag
O1 Yb1 Mn1 43.14(7) . . ?
O1 Yb1 O4 66.82(10) . . ?
O1 Yb1 N1 67.26(11) . . ?
O1 Yb1 N2 129.13(10) . . ?
O1 Yb1 N3 86.45(11) . . ?
O1 Yb1 N4 134.12(10) . . ?
O1 Yb1 C17 92.79(10) . . ?
O1 Yb1 C26 121.43(11) . . ?
O2 Yb1 Mn1 41.21(7) . . ?
O2 Yb1 O1 74.05(11) . . ?
O2 Yb1 O4 72.38(10) . . ?
O2 Yb1 N1 91.04(11) . . ?
O2 Yb1 N2 66.87(11) . . ?
O2 Yb1 N3 147.93(11) . . ?
O2 Yb1 N4 94.38(11) . . ?
O2 Yb1 C17 20.04(10) . . ?
O2 Yb1 C26 162.20(10) . . ?
O3 Yb1 Mn1 175.80(7) . . ?
O3 Yb1 O1 132.81(11) . . ?
O3 Yb1 O2 142.11(10) . . ?
O3 Yb1 O4 137.43(10) . . ?
O3 Yb1 N1 80.40(11) . . ?
O3 Yb1 N2 75.38(11) . . ?
O3 Yb1 N3 69.16(11) . . ?
O3 Yb1 N4 82.64(11) . . ?
O3 Yb1 C17 122.71(10) . . ?
O3 Yb1 C26 20.60(10) . . ?
O4 Yb1 Mn1 42.54(7) . . ?
O4 Yb1 N1 133.85(11) . . ?
O4 Yb1 N2 125.59(11) . . ?
O4 Yb1 N3 76.63(11) . . ?
O4 Yb1 N4 67.37(11) . . ?
O4 Yb1 C17 86.00(10) . . ?
O4 Yb1 C26 120.25(10) . . ?
N1 Yb1 Mn1 97.57(8) . . ?
N1 Yb1 N2 81.91(12) . . ?
N1 Yb1 C17 91.91(11) . . ?
N1 Yb1 C26 87.83(11) . . ?
N2 Yb1 Mn1 108.07(8) . . ?
N2 Yb1 C17 47.37(11) . . ?
N2 Yb1 C26 95.41(11) . . ?
N3 Yb1 Mn1 108.03(8) . . ?
N3 Yb1 N1 104.80(11) . . ?
N3 Yb1 N2 141.95(11) . . ?
N3 Yb1 N4 81.01(11) . . ?
N3 Yb1 C17 161.43(11) . . ?
N3 Yb1 C26 48.55(11) . . ?
N4 Yb1 Mn1 100.15(8) . . ?
N4 Yb1 N1 158.59(11) . . ?
N4 Yb1 N2 81.23(11) . . ?
N4 Yb1 C17 86.32(11) . . ?
N4 Yb1 C26 80.72(11) . . ?
C17 Yb1 Mn1 60.86(8) . . ?
C26 Yb1 Mn1 156.41(8) . . ?
C26 Yb1 C17 142.23(10) . . ?
Yb1 Mn1 Yb1 180.0 . 2_565 ?
O1 Mn1 Yb1 134.40(7) 2_565 . ?
O1 Mn1 Yb1 134.41(7) . 2_565 ?
O1 Mn1 Yb1 45.59(7) 2_565 2_565 ?
O1 Mn1 Yb1 45.59(7) . . ?
O1 Mn1 O1 180.0 . 2_565 ?
O2 Mn1 Yb1 44.48(8) . . ?
O2 Mn1 Yb1 44.48(8) 2_565 2_565 ?
O2 Mn1 Yb1 135.52(8) . 2_565 ?
O2 Mn1 Yb1 135.52(8) 2_565 . ?
O2 Mn1 O1 101.22(11) 2_565 . ?
O2 Mn1 O1 101.22(11) . 2_565 ?
O2 Mn1 O1 78.78(11) 2_565 2_565 ?
O2 Mn1 O1 78.78(11) . . ?
O2 Mn1 O2 180.0 2_565 . ?
O2 Mn1 O4 77.76(11) 2_565 2_565 ?
O2 Mn1 O4 77.76(11) . . ?
O2 Mn1 O4 102.24(11) 2_565 . ?
O2 Mn1 O4 102.24(11) . 2_565 ?
O4 Mn1 Yb1 134.08(8) 2_565 . ?
O4 Mn1 Yb1 45.92(7) 2_565 2_565 ?
O4 Mn1 Yb1 134.08(8) . 2_565 ?
O4 Mn1 Yb1 45.92(8) . . ?
O4 Mn1 O1 109.09(11) . 2_565 ?
O4 Mn1 O1 109.09(11) 2_565 . ?
O4 Mn1 O1 70.91(11) . . ?
O4 Mn1 O1 70.91(11) 2_565 2_565 ?
O4 Mn1 O4 180.0 . 2_565 ?
Mn1 O1 Yb1 91.26(11) . . ?
C8 O1 Yb1 122.9(2) . . ?
C8 O1 Mn1 123.3(2) . . ?
Mn1 O2 Yb1 94.31(11) . . ?
C17 O2 Yb1 124.0(2) . . ?
C17 O2 Mn1 139.7(3) . . ?
C26 O3 Yb1 122.7(2) . . ?
Mn1 O4 Yb1 91.54(11) . . ?
C35 O4 Yb1 122.1(2) . . ?
C35 O4 Mn1 132.4(2) . . ?
C1 N1 Yb1 126.1(3) . . ?
C1 N1 C9 118.4(4) . . ?
C9 N1 Yb1 115.5(3) . . ?
C10 N2 Yb1 127.2(3) . . ?
C10 N2 C18 118.4(3) . . ?
C18 N2 Yb1 114.2(2) . . ?
C19 N3 Yb1 127.7(3) . . ?
C19 N3 C27 118.7(3) . . ?
C27 N3 Yb1 113.5(2) . . ?
C28 N4 Yb1 126.5(3) . . ?
C28 N4 C36 118.0(4) . . ?
C36 N4 Yb1 115.3(3) . . ?
N1 C1 C2 122.7(4) . . ?
C3 C2 C1 119.8(4) . . ?
C2 C3 C4 119.7(4) . . ?
C3 C4 C9 116.8(4) . . ?
C5 C4 C3 125.9(4) . . ?
C5 C4 C9 117.4(4) . . ?
C4 C5 Cl1 119.6(3) . . ?
C6 C5 Cl1 119.1(4) . . ?
C6 C5 C4 121.3(4) . . ?
C5 C6 C7 120.7(4) . . ?
C8 C7 C6 121.4(4) . . ?
O1 C8 C7 123.7(4) . . ?
O1 C8 C9 118.3(4) . . ?
C7 C8 C9 117.9(4) . . ?
N1 C9 C4 122.6(4) . . ?
N1 C9 C8 116.1(4) . . ?
C4 C9 C8 121.3(4) . . ?
N2 C10 C11 122.5(4) . . ?
C12 C11 C10 119.8(4) . . ?
C11 C12 C13 119.5(4) . . ?
C12 C13 C14 125.6(4) . . ?
C12 C13 C18 117.1(4) . . ?
C14 C13 C18 117.3(4) . . ?
C13 C14 Cl2 119.5(3) . . ?
C15 C14 Cl2 119.1(3) . . ?
C15 C14 C13 121.4(4) . . ?
C14 C15 C16 120.9(4) . . ?
C17 C16 C15 120.5(4) . . ?
O2 C17 Yb1 35.94(17) . . ?
O2 C17 C16 124.3(4) . . ?
O2 C17 C18 117.0(3) . . ?
C16 C17 Yb1 157.9(3) . . ?
C16 C17 C18 118.7(4) . . ?
C18 C17 Yb1 81.9(2) . . ?
N2 C18 C13 122.7(4) . . ?
N2 C18 C17 116.2(3) . . ?
C13 C18 C17 121.1(4) . . ?
N3 C19 C20 122.7(4) . . ?
C21 C20 C19 119.5(4) . . ?
C20 C21 C22 119.6(4) . . ?
C21 C22 C23 125.2(4) . . ?
C21 C22 C27 117.6(4) . . ?
C27 C22 C23 117.1(4) . . ?
C22 C23 Cl3 118.8(3) . . ?
C24 C23 Cl3 120.4(3) . . ?
C24 C23 C22 120.8(4) . . ?
C23 C24 C25 121.3(4) . . ?
C26 C25 C24 121.0(4) . . ?
O3 C26 Yb1 36.74(17) . . ?
O3 C26 C25 123.9(4) . . ?
O3 C26 C27 118.9(3) . . ?
C25 C26 Yb1 160.6(3) . . ?
C25 C26 C27 117.2(4) . . ?
C27 C26 Yb1 82.2(2) . . ?
N3 C27 C22 121.7(4) . . ?
N3 C27 C26 115.7(3) . . ?
C22 C27 C26 122.6(4) . . ?
N4 C28 C29 123.7(4) . . ?
C30 C29 C28 119.3(4) . . ?
C29 C30 C31 119.0(4) . . ?
C30 C31 C32 125.1(4) . . ?
C30 C31 C36 118.0(4) . . ?
C36 C31 C32 116.9(4) . . ?
C31 C32 Cl4 118.1(4) . . ?
C33 C32 Cl4 120.3(4) . . ?
C33 C32 C31 121.6(4) . . ?
C32 C33 C34 121.3(4) . . ?
C35 C34 C33 119.9(4) . . ?
O4 C35 C34 123.2(4) . . ?
O4 C35 C36 118.3(3) . . ?
C34 C35 C36 118.5(4) . . ?
N4 C36 C31 122.0(4) . . ?
N4 C36 C35 116.3(4) . . ?
C31 C36 C35 121.7(4) . . ?
Cl5 C37 Cl6A 113.1(8) . . ?
Cl5 C37 Cl7A 115.7(6) . . ?
Cl6A C37 Cl7A 104.7(7) . . ?

loop_
_geom_bond_atom_site_label_1
_geom_bond_atom_site_label_2
_geom_bond_distance
_geom_bond_site_symmetry_2
_geom_bond_publ_flag
Yb1 Mn1 3.2225(17) . ?
Yb1 O1 2.303(3) . ?
Yb1 O2 2.264(3) . ?
Yb1 O3 2.223(3) . ?
Yb1 O4 2.316(3) . ?
Yb1 N1 2.493(4) . ?
Yb1 N2 2.509(3) . ?
Yb1 N3 2.457(3) . ?
Yb1 N4 2.483(3) . ?
Yb1 C17 3.198(4) . ?
Yb1 C26 3.129(4) . ?
Mn1 O1 2.204(3) 2_565 ?
Mn1 O1 2.204(3) . ?
Mn1 O2 2.129(3) 2_565 ?
Mn1 O2 2.129(3) . ?
Mn1 O4 2.180(3) 2_565 ?
Mn1 O4 2.179(3) . ?
Cl1 C5 1.751(4) . ?
Cl2 C14 1.741(4) . ?
Cl3 C23 1.756(4) . ?
Cl4 C32 1.744(5) . ?
Cl5 C37 1.639(15) . ?
Cl6A C37 1.762(10) . ?
Cl7A C37 1.819(13) . ?
O1 C8 1.324(5) . ?
O2 C17 1.322(5) . ?
O3 C26 1.308(5) . ?
O4 C35 1.322(5) . ?
N1 C1 1.327(5) . ?
N1 C9 1.370(6) . ?
N2 C10 1.326(5) . ?
N2 C18 1.368(5) . ?
N3 C19 1.326(5) . ?
N3 C27 1.375(5) . ?
N4 C28 1.321(6) . ?
N4 C36 1.375(5) . ?
C1 C2 1.409(6) . ?
C2 C3 1.366(7) . ?
C3 C4 1.421(6) . ?
C4 C5 1.418(6) . ?
C4 C9 1.424(6) . ?
C5 C6 1.363(7) . ?
C6 C7 1.404(6) . ?
C7 C8 1.381(6) . ?
C8 C9 1.429(5) . ?
C10 C11 1.410(6) . ?
C11 C12 1.371(6) . ?
C12 C13 1.410(6) . ?
C13 C14 1.413(6) . ?
C13 C18 1.421(5) . ?
C14 C15 1.368(6) . ?
C15 C16 1.409(6) . ?
C16 C17 1.377(6) . ?
C17 C18 1.432(5) . ?
C19 C20 1.406(6) . ?
C20 C21 1.369(6) . ?
C21 C22 1.410(6) . ?
C22 C23 1.422(6) . ?
C22 C27 1.420(5) . ?
C23 C24 1.370(6) . ?
C24 C25 1.413(6) . ?
C25 C26 1.391(6) . ?
C26 C27 1.432(5) . ?
C28 C29 1.404(6) . ?
C29 C30 1.373(7) . ?
C30 C31 1.413(7) . ?
C31 C32 1.422(6) . ?
C31 C36 1.418(6) . ?
C32 C33 1.360(7) . ?
C33 C34 1.413(7) . ?
C34 C35 1.390(6) . ?
C35 C36 1.428(6) . ?
